data_4068550
loop_
_publ_author_name
'Breunig, Hans J.'
'Haddad, Nawja'
'Lork, Enno'
'Mehring, Michael'
'M\"ugge, Clemens'
'Nolde, Christof'
'Ra\,t, Ciprian I.'
'Sch\"urmann, Markus'

_publ_section_title
;
 Novel Sterically Congested Monoorganobismuth(III) Compounds: Synthesis,
 Structure, and Bismuth&#x2212;Arene \p Interaction in ArBiXY (X, Y = Br,
 I, OH, 2,6-Mes2-4-t-Bu-C6H2PHO2)
;
_journal_issue 4
_journal_name_full Organometallics
_journal_page_first 1202
_journal_paper_doi 10.1021/om800934c
_journal_volume 28
_journal_year 2009
_chemical_compound_source 'synthesis as described'
_chemical_formula_moiety '2(C48 H50 Bi2 Br4), 0.5(C6 H14)'
_chemical_formula_sum 'C99 H107 Bi4 Br8'
_chemical_formula_weight 2772.05
_chemical_name_systematic
;
 ?
;
_space_group_IT_number 14
_symmetry_cell_setting monoclinic
_symmetry_Int_Tables_number 14
_symmetry_space_group_name_Hall '-P 2yn'
_symmetry_space_group_name_H-M 'P 1 21/n 1'
_atom_sites_solution_hydrogens geom
_atom_sites_solution_primary direct
_atom_sites_solution_secondary difmap
_audit_conform_dict_location ftp://ftp.iucr.org/pub/cif_core.dic
_audit_conform_dict_name cif_core.dic
_audit_conform_dict_version 2.3
_audit_creation_date 2007-03-16T17:58:25-00:00
_audit_creation_method 'WinGX routine CIF_UPDATE'
_cell_angle_alpha 90
_cell_angle_beta 95.250(10)
_cell_angle_gamma 90
_cell_formula_units_Z 1
_cell_length_a 11.201(2)
_cell_length_b 17.161(4)
_cell_length_c 14.047(3)
_cell_measurement_reflns_used 40
_cell_measurement_temperature 173(2)
_cell_measurement_theta_max 24.918
_cell_measurement_theta_min 5.01
_cell_measurement_wavelength 0.71073
_cell_volume 2688.8(10)
_computing_cell_refinement 'Siemens XSCANS'
_computing_data_collection 'Siemens XSCANS'
_computing_data_reduction 'Siemens XSCANS'
_computing_molecular_graphics 'Ortep-3 for Windows (Farrugia, 1997)'
_computing_publication_material 'WinGX publication routines (Farrugia, 1999)'
_computing_structure_refinement 'SHELXL-97 (Sheldrick, 1997)'
_computing_structure_solution 'SHELXS-86 (Sheldrick, 1986)'
_diffrn_ambient_temperature 173(2)
_diffrn_measured_fraction_theta_full 0.997
_diffrn_measured_fraction_theta_max 0.997
_diffrn_measurement_device_type 'Siemens P4'
_diffrn_measurement_method '2\q/\w scans'
_diffrn_radiation_monochromator graphite
_diffrn_radiation_source 'normal-focus sealed tube'
_diffrn_radiation_type MoK\a
_diffrn_radiation_wavelength 0.71073
_diffrn_reflns_av_R_equivalents 0.072
_diffrn_reflns_av_unetI/netI 0.091
_diffrn_reflns_limit_h_max 13
_diffrn_reflns_limit_h_min -6
_diffrn_reflns_limit_k_max 20
_diffrn_reflns_limit_k_min -20
_diffrn_reflns_limit_l_max 16
_diffrn_reflns_limit_l_min -16
_diffrn_reflns_number 10885
_diffrn_reflns_theta_full 25.01
_diffrn_reflns_theta_max 25.01
_diffrn_reflns_theta_min 2.53
_diffrn_standards_decay_% 'random variation +/-2.0'
_diffrn_standards_interval_count 197
_diffrn_standards_number 3
_exptl_absorpt_coefficient_mu 9.536
_exptl_absorpt_correction_T_max 0.4489
_exptl_absorpt_correction_T_min 0.0694
_exptl_absorpt_correction_type refdelf
_exptl_absorpt_process_details
;
        (See: Walker, N. & Stuart, D. (1983) Acta Cryst. A39, 158-166)
;
_exptl_crystal_colour yellow
_exptl_crystal_density_diffrn 1.712
_exptl_crystal_density_method 'not measured'
_exptl_crystal_description blocks
_exptl_crystal_F_000 1313
_exptl_crystal_size_max 0.6
_exptl_crystal_size_mid 0.4
_exptl_crystal_size_min 0.1
_refine_diff_density_max 3.068
_refine_diff_density_min -1.882
_refine_diff_density_rms 0.214
_refine_ls_extinction_method none
_refine_ls_goodness_of_fit_ref 1.012
_refine_ls_hydrogen_treatment constr
_refine_ls_matrix_type full
_refine_ls_number_parameters 265
_refine_ls_number_reflns 4742
_refine_ls_number_restraints 5
_refine_ls_restrained_S_all 1.012
_refine_ls_R_factor_all 0.1079
_refine_ls_R_factor_gt 0.0661
_refine_ls_shift/su_max 0
_refine_ls_shift/su_mean 0
_refine_ls_structure_factor_coef Fsqd
_refine_ls_weighting_details 'calc w=1/[\s^2^(Fo^2^)+(0.1032P)^2^+0.0000P] where P=(Fo^2^+2Fc^2^)/3'
_refine_ls_weighting_scheme calc
_refine_ls_wR_factor_gt 0.1585
_refine_ls_wR_factor_ref 0.181
_reflns_number_gt 3081
_reflns_number_total 4742
_reflns_threshold_expression >2sigma(I)
_cod_data_source_file om800934c_si_002.cif
_cod_data_source_block compound2
_cod_database_code 4068550

loop_
_symmetry_equiv_pos_as_xyz
'x, y, z'
'-x+1/2, y+1/2, -z+1/2'
'-x, -y, -z'
'x-1/2, -y-1/2, z-1/2'

loop_
_atom_site_label
_atom_site_type_symbol
_atom_site_fract_x
_atom_site_fract_y
_atom_site_fract_z
_atom_site_U_iso_or_equiv
_atom_site_adp_type
_atom_site_occupancy
_atom_site_symmetry_multiplicity
_atom_site_calc_flag
_atom_site_refinement_flags
C1 C 0.1271(12) 0.5346(8) 0.2784(9) 0.053(3) Uani 1 1 d .
C2 C 0.1967(14) 0.6039(7) 0.3004(9) 0.061(4) Uani 1 1 d .
C3 C 0.2150(15) 0.6554(9) 0.2267(10) 0.070(5) Uani 1 1 d .
H3 H 0.2559 0.7031 0.2406 0.084 Uiso 1 1 calc R
C4 C 0.1731(17) 0.6371(9) 0.1313(11) 0.081(5) Uani 1 1 d .
H4 H 0.1915 0.671 0.0811 0.097 Uiso 1 1 calc R
C5 C 0.1055(16) 0.5704(8) 0.1095(10) 0.072(5) Uani 1 1 d .
H5 H 0.0745 0.5601 0.0456 0.087 Uiso 1 1 calc R
C6 C 0.0842(12) 0.5193(7) 0.1819(9) 0.052(3) Uani 1 1 d .
C7 C 0.0133(13) 0.4470(9) 0.1604(9) 0.058(4) Uani 1 1 d .
C8 C 0.0660(13) 0.3801(9) 0.1262(9) 0.056(4) Uani 1 1 d .
C9 C 0.0009(13) 0.3114(9) 0.1141(10) 0.061(4) Uani 1 1 d .
H9 H 0.0393 0.2661 0.093 0.074 Uiso 1 1 calc R
C10 C -0.1158(17) 0.3071(10) 0.1315(9) 0.070(4) Uani 1 1 d .
C11 C -0.1701(14) 0.3760(10) 0.1586(10) 0.068(4) Uani 1 1 d .
H11 H -0.253 0.375 0.1678 0.081 Uiso 1 1 calc R
C12 C -0.1081(12) 0.4466(9) 0.1727(9) 0.057(4) Uani 1 1 d .
C13 C 0.1940(13) 0.3817(9) 0.1021(11) 0.065(4) Uani 1 1 d .
H13A H 0.1968 0.3993 0.0359 0.098 Uiso 1 1 calc R
H13B H 0.2283 0.3292 0.1092 0.098 Uiso 1 1 calc R
H13C H 0.2403 0.4176 0.1453 0.098 Uiso 1 1 calc R
C14 C -0.1858(18) 0.2344(12) 0.1170(12) 0.110(8) Uani 1 1 d .
H14A H -0.2623 0.2457 0.0801 0.165 Uiso 1 1 calc R
H14B H -0.201 0.2126 0.1793 0.165 Uiso 1 1 calc R
H14C H -0.1405 0.1968 0.0822 0.165 Uiso 1 1 calc R
C15 C -0.1770(14) 0.5195(10) 0.1969(11) 0.075(5) Uani 1 1 d .
H15A H -0.1283 0.5502 0.2447 0.112 Uiso 1 1 calc R
H15B H -0.2521 0.5043 0.2225 0.112 Uiso 1 1 calc R
H15C H -0.195 0.5507 0.1389 0.112 Uiso 1 1 calc R
C16 C 0.2430(13) 0.6273(7) 0.4001(10) 0.054(4) Uani 1 1 d .
C17 C 0.3586(14) 0.6064(8) 0.4344(10) 0.066(4) Uani 1 1 d .
C18 C 0.4056(14) 0.6332(8) 0.5211(11) 0.065(4) Uani 1 1 d .
H18 H 0.4849 0.6188 0.5441 0.077 Uiso 1 1 calc R
C19 C 0.3401(15) 0.6812(9) 0.5763(11) 0.070(5) Uani 1 1 d .
C20 C 0.2257(15) 0.7006(8) 0.5419(10) 0.067(4) Uani 1 1 d .
H20 H 0.1791 0.7322 0.5799 0.081 Uiso 1 1 calc R
C21 C 0.1762(14) 0.6757(7) 0.4535(11) 0.062(4) Uani 1 1 d .
C22 C 0.4391(15) 0.5561(9) 0.3752(12) 0.075(5) Uani 1 1 d .
H22A H 0.3978 0.5073 0.3571 0.112 Uiso 1 1 calc R
H22B H 0.5146 0.5446 0.4135 0.112 Uiso 1 1 calc R
H22C H 0.4559 0.5846 0.3174 0.112 Uiso 1 1 calc R
C23 C 0.3953(17) 0.7146(11) 0.6709(12) 0.093(6) Uani 1 1 d .
H23A H 0.4173 0.6719 0.7155 0.14 Uiso 1 1 calc R
H23B H 0.3369 0.7485 0.6983 0.14 Uiso 1 1 calc R
H23C H 0.467 0.7447 0.6599 0.14 Uiso 1 1 calc R
C24 C 0.0471(14) 0.7007(9) 0.4175(12) 0.077(5) Uani 1 1 d .
H24A H 0.0082 0.7243 0.4701 0.115 Uiso 1 1 calc R
H24B H 0.0013 0.6549 0.3938 0.115 Uiso 1 1 calc R
H24C H 0.05 0.7386 0.3656 0.115 Uiso 1 1 calc R
Br1 Br 0.26574(17) 0.35212(9) 0.35243(12) 0.0798(6) Uani 1 1 d .
Br2 Br 0.16433(13) 0.47795(9) 0.54667(10) 0.0608(4) Uani 1 1 d .
Bi1 Bi 0.07246(5) 0.43643(3) 0.37240(3) 0.0530(2) Uani 1 1 d .
C25 C 0.510(8) 0.640(3) 0.129(4) 0.11(3) Uiso 0.25 1 d PD
H25A H 0.5918 0.6515 0.1568 0.133 Uiso 0.25 1 calc PR
H25B H 0.4726 0.6032 0.1714 0.133 Uiso 0.25 1 calc PR
H25C H 0.4631 0.6877 0.1232 0.133 Uiso 0.25 1 calc PR
C26 C 0.515(7) 0.6036(12) 0.034(3) 0.10(2) Uiso 0.25 1 d PD
H26A H 0.4414 0.6167 -0.0076 0.116 Uiso 0.25 1 calc PR
H26B H 0.5848 0.624 0.0033 0.116 Uiso 0.25 1 calc PR
C27 C 0.525(5) 0.5180(13) 0.0455(19) 0.056(13) Uiso 0.25 1 d PD
H27A H 0.4801 0.5005 0.099 0.067 Uiso 0.25 1 calc PR
H27B H 0.6103 0.5029 0.0596 0.067 Uiso 0.25 1 calc PR

loop_
_atom_site_aniso_label
_atom_site_aniso_U_11
_atom_site_aniso_U_22
_atom_site_aniso_U_33
_atom_site_aniso_U_23
_atom_site_aniso_U_13
_atom_site_aniso_U_12
C1 0.060(9) 0.053(7) 0.046(7) 0.003(6) 0.006(6) 0.008(7)
C2 0.088(11) 0.039(7) 0.052(8) 0.000(6) -0.008(8) -0.008(7)
C3 0.093(12) 0.060(8) 0.056(8) 0.007(7) -0.003(8) 0.004(9)
C4 0.118(15) 0.069(10) 0.053(9) 0.018(7) -0.008(9) -0.016(10)
C5 0.106(13) 0.061(9) 0.046(7) -0.001(7) -0.010(8) -0.010(9)
C6 0.061(9) 0.045(7) 0.050(7) 0.001(6) -0.003(7) 0.007(6)
C7 0.057(9) 0.075(9) 0.041(7) -0.004(6) -0.005(6) 0.006(7)
C8 0.050(8) 0.076(9) 0.043(7) -0.010(6) 0.006(6) 0.006(7)
C9 0.052(9) 0.072(9) 0.061(9) -0.005(7) 0.010(7) -0.005(8)
C10 0.094(12) 0.082(11) 0.037(7) -0.009(7) 0.016(8) -0.015(10)
C11 0.062(10) 0.095(12) 0.045(8) -0.004(8) 0.005(7) -0.016(9)
C12 0.043(8) 0.082(10) 0.047(7) 0.005(7) 0.015(6) -0.002(7)
C13 0.052(9) 0.072(10) 0.073(10) 0.002(8) 0.020(7) 0.008(8)
C14 0.131(19) 0.118(16) 0.085(13) -0.027(12) 0.034(12) -0.070(15)
C15 0.056(10) 0.104(13) 0.063(9) -0.009(9) 0.001(8) 0.011(9)
C16 0.066(9) 0.034(6) 0.061(8) 0.009(6) 0.002(7) 0.002(6)
C17 0.071(10) 0.062(8) 0.060(9) 0.008(7) -0.014(8) -0.009(8)
C18 0.061(10) 0.064(9) 0.068(9) 0.005(7) 0.002(8) -0.005(8)
C19 0.075(11) 0.076(10) 0.058(9) 0.005(8) -0.005(8) -0.023(9)
C20 0.078(11) 0.054(8) 0.068(9) 0.000(7) -0.003(8) -0.011(8)
C21 0.071(10) 0.038(7) 0.076(10) 0.005(6) 0.001(8) -0.008(7)
C22 0.064(10) 0.075(10) 0.086(11) 0.005(9) 0.006(9) 0.007(9)
C23 0.104(14) 0.108(14) 0.066(10) -0.005(10) -0.008(10) -0.038(12)
C24 0.080(12) 0.065(9) 0.083(10) -0.001(8) -0.011(9) 0.010(9)
Br1 0.0856(12) 0.0651(9) 0.0859(11) -0.0104(8) -0.0077(9) 0.0270(9)
Br2 0.0583(9) 0.0714(9) 0.0517(8) 0.0030(7) -0.0002(7) -0.0055(7)
Bi1 0.0571(4) 0.0487(3) 0.0524(3) 0.0004(2) -0.0001(2) -0.0016(3)

loop_
_atom_type_symbol
_atom_type_description
_atom_type_scat_dispersion_real
_atom_type_scat_dispersion_imag
_atom_type_scat_source
C C 0.0033 0.0016 'International Tables Vol C Tables 4.2.6.8 and 6.1.1.4'
H H 0 0 'International Tables Vol C Tables 4.2.6.8 and 6.1.1.4'
Br Br -0.2901 2.4595 'International Tables Vol C Tables 4.2.6.8 and 6.1.1.4'
Bi Bi -4.1077 10.2566 'International Tables Vol C Tables 4.2.6.8 and 6.1.1.4'

loop_
_geom_angle_atom_site_label_1
_geom_angle_atom_site_label_2
_geom_angle_atom_site_label_3
_geom_angle
_geom_angle_site_symmetry_3
C6 C1 C2 119.1(12) .
C6 C1 Bi1 109.5(9) .
C2 C1 Bi1 131.4(9) .
C3 C2 C1 118.6(12) .
C3 C2 C16 117.5(11) .
C1 C2 C16 123.7(12) .
C2 C3 C4 120.4(14) .
C5 C4 C3 121.1(14) .
C6 C5 C4 119.3(12) .
C5 C6 C1 121.3(12) .
C5 C6 C7 120.3(11) .
C1 C6 C7 118.4(12) .
C12 C7 C8 119.2(14) .
C12 C7 C6 119.4(14) .
C8 C7 C6 121.4(14) .
C9 C8 C7 120.4(14) .
C9 C8 C13 119.3(14) .
C7 C8 C13 120.3(14) .
C10 C9 C8 122.0(16) .
C9 C10 C11 117.0(16) .
C9 C10 C14 122.0(18) .
C11 C10 C14 120.9(18) .
C10 C11 C12 123.2(16) .
C7 C12 C11 117.8(15) .
C7 C12 C15 123.1(14) .
C11 C12 C15 119.1(14) .
C21 C16 C17 120.0(13) .
C21 C16 C2 120.6(12) .
C17 C16 C2 119.1(14) .
C18 C17 C16 119.8(16) .
C18 C17 C22 118.2(14) .
C16 C17 C22 122.0(12) .
C17 C18 C19 121.4(15) .
C20 C19 C18 118.2(14) .
C20 C19 C23 120.5(17) .
C18 C19 C23 121.2(15) .
C19 C20 C21 122.0(17) .
C20 C21 C16 118.7(14) .
C20 C21 C24 119.7(15) .
C16 C21 C24 121.5(13) .
C1 Bi1 Br1 94.5(4) .
C1 Bi1 Br2 103.6(3) .
Br1 Bi1 Br2 89.58(5) .
C27 C26 C25 109(2) .
C26 C27 C27 107.3(19) 3_665

loop_
_geom_bond_atom_site_label_1
_geom_bond_atom_site_label_2
_geom_bond_distance
_geom_bond_site_symmetry_2
C1 C6 1.420(17) .
C1 C2 1.439(18) .
C1 Bi1 2.259(14) .
C2 C3 1.391(19) .
C2 C16 1.502(17) .
C3 C4 1.415(19) .
C4 C5 1.39(2) .
C5 C6 1.380(19) .
C6 C7 1.488(19) .
C7 C12 1.39(2) .
C7 C8 1.398(19) .
C8 C9 1.39(2) .
C8 C13 1.50(2) .
C9 C10 1.35(2) .
C10 C11 1.40(2) .
C10 C14 1.48(2) .
C11 C12 1.40(2) .
C12 C15 1.52(2) .
C16 C21 1.39(2) .
C16 C17 1.386(19) .
C17 C18 1.361(19) .
C17 C22 1.54(2) .
C18 C19 1.39(2) .
C19 C20 1.37(2) .
C19 C23 1.52(2) .
C20 C21 1.379(19) .
C21 C24 1.55(2) .
Br1 Bi1 2.6401(18) .
Br2 Bi1 2.6642(14) .
C25 C26 1.48(2) .
C26 C27 1.48(2) .
C27 C27 1.49(2) 3_665

loop_
_geom_torsion_atom_site_label_1
_geom_torsion_atom_site_label_2
_geom_torsion_atom_site_label_3
_geom_torsion_atom_site_label_4
_geom_torsion
_geom_torsion_site_symmetry_4
C6 C1 C2 C3 3(2) .
Bi1 C1 C2 C3 -179.2(12) .
C6 C1 C2 C16 177.8(13) .
Bi1 C1 C2 C16 -4(2) .
C1 C2 C3 C4 -4(2) .
C16 C2 C3 C4 -179.7(16) .
C2 C3 C4 C5 5(3) .
C3 C4 C5 C6 -3(3) .
C4 C5 C6 C1 2(3) .
C4 C5 C6 C7 -179.3(16) .
C2 C1 C6 C5 -2(2) .
Bi1 C1 C6 C5 -179.9(12) .
C2 C1 C6 C7 179.5(13) .
Bi1 C1 C6 C7 1.1(16) .
C5 C6 C7 C12 -96.6(18) .
C1 C6 C7 C12 82.5(16) .
C5 C6 C7 C8 82.1(17) .
C1 C6 C7 C8 -98.8(17) .
C12 C7 C8 C9 -7(2) .
C6 C7 C8 C9 174.6(12) .
C12 C7 C8 C13 173.3(12) .
C6 C7 C8 C13 -5.4(19) .
C7 C8 C9 C10 2(2) .
C13 C8 C9 C10 -177.7(13) .
C8 C9 C10 C11 3(2) .
C8 C9 C10 C14 178.9(14) .
C9 C10 C11 C12 -3(2) .
C14 C10 C11 C12 -179.6(14) .
C8 C7 C12 C11 5.9(19) .
C6 C7 C12 C11 -175.4(11) .
C8 C7 C12 C15 -171.7(12) .
C6 C7 C12 C15 7(2) .
C10 C11 C12 C7 -1(2) .
C10 C11 C12 C15 176.7(13) .
C3 C2 C16 C21 83.3(19) .
C1 C2 C16 C21 -91.7(17) .
C3 C2 C16 C17 -90.1(17) .
C1 C2 C16 C17 94.9(18) .
C21 C16 C17 C18 1(2) .
C2 C16 C17 C18 174.0(13) .
C21 C16 C17 C22 -176.7(14) .
C2 C16 C17 C22 -3(2) .
C16 C17 C18 C19 0(2) .
C22 C17 C18 C19 177.5(14) .
C17 C18 C19 C20 1(2) .
C17 C18 C19 C23 -176.7(15) .
C18 C19 C20 C21 -2(2) .
C23 C19 C20 C21 175.4(14) .
C19 C20 C21 C16 2(2) .
C19 C20 C21 C24 -179.0(14) .
C17 C16 C21 C20 -2(2) .
C2 C16 C21 C20 -175.2(13) .
C17 C16 C21 C24 179.7(13) .
C2 C16 C21 C24 6(2) .
C6 C1 Bi1 Br1 88.8(9) .
C2 C1 Bi1 Br1 -89.3(14) .
C6 C1 Bi1 Br2 179.5(9) .
C2 C1 Bi1 Br2 1.4(15) .
C25 C26 C27 C27 154(7) 3_665
